data_7702318
loop_
_publ_author_name
'Bois, Hugues'
'Connelly, Neil G.'
'Crossley, John G.'
'Guillorit, Jean-Christophe'
'Lewis, Gareth R.'
'Orpen, A. Guy'
'Thornton, Peter'

_publ_section_title
;
 Structural studies of [Pt(CNMe)4][M(mnt)2]n {M&#x2005;=&#x2005;Pd or Pt,
 mnt&#x2005;=&#x2005;[S2C2(CN)2]2&#x2212;, n&#x2005;=&#x2005;1 or 2}:
 structure-dependent paramagnetism of three crystal forms of
 [Pt(CNMe)4][Pt(mnt)2]2
;
_journal_issue 17
_journal_name_full 'Journal of the Chemical Society, Dalton Transactions'
_journal_page_first 2833
_journal_paper_doi 10.1039/a803456g
_journal_year 1998
_chemical_formula_sum 'C16 H12 N8 Pd Pt S4'
_chemical_formula_weight 746.06
_space_group_IT_number 12
_space_group_name_Hall '-C 2y'
_space_group_name_H-M_alt 'C 1 2/m 1'
_symmetry_cell_setting monoclinic
_symmetry_space_group_name_H-M 'C 1 2/m 1'
_atom_sites_solution_hydrogens geom
_atom_sites_solution_primary direct
_atom_sites_solution_secondary difmap
_audit_creation_method SHELXL
_cell_angle_alpha 90.00
_cell_angle_beta 94.09(2)
_cell_angle_gamma 90.00
_cell_formula_units_Z 2
_cell_length_a 19.933(4)
_cell_length_b 6.6140(10)
_cell_length_c 9.152(3)
_cell_measurement_reflns_used 24
_cell_measurement_temperature 298(5)
_cell_measurement_theta_max 20.96
_cell_measurement_theta_min 6.50
_cell_volume 1203.5(5)
_computing_cell_refinement XSCANS
_computing_data_collection XSCANS
_computing_data_reduction XSCANS
_computing_structure_refinement 'SHELXL-93 (Sheldrick, 1993)'
_computing_structure_solution 'SHELXS-86 (Sheldrick, 1990)'
_diffrn_ambient_temperature 293(2)
_diffrn_measurement_device 'Siemens P4 single point detector diffractometer'
_diffrn_measurement_method '\q-2\q scans'
_diffrn_radiation_monochromator graphite
_diffrn_radiation_source 'fine-focus sealed tube'
_diffrn_radiation_type MoK\a
_diffrn_radiation_wavelength 0.71073
_diffrn_reflns_av_R_equivalents 0.0246
_diffrn_reflns_av_sigmaI/netI 0.0196
_diffrn_reflns_limit_h_max 25
_diffrn_reflns_limit_h_min -25
_diffrn_reflns_limit_k_max 8
_diffrn_reflns_limit_k_min 0
_diffrn_reflns_limit_l_max 11
_diffrn_reflns_limit_l_min 0
_diffrn_reflns_number 1475
_diffrn_reflns_theta_max 27.53
_diffrn_reflns_theta_min 2.23
_diffrn_standards_decay_% 1.95
_exptl_absorpt_coefficient_mu 6.919
_exptl_absorpt_correction_T_max 0.754
_exptl_absorpt_correction_T_min 0.144
_exptl_absorpt_correction_type empirical
_exptl_crystal_colour Green
_exptl_crystal_density_diffrn 2.059
_exptl_crystal_density_meas ?
_exptl_crystal_description Needles
_exptl_crystal_F_000 704
_exptl_crystal_size_max 0.72
_exptl_crystal_size_mid 0.21
_exptl_crystal_size_min 0.13
_refine_diff_density_max 0.714
_refine_diff_density_min -1.747
_refine_diff_density_rms 0.192
_refine_ls_extinction_method none
_refine_ls_goodness_of_fit_all 0.927
_refine_ls_goodness_of_fit_obs 0.936
_refine_ls_matrix_type full
_refine_ls_number_parameters 81
_refine_ls_number_reflns 1475
_refine_ls_number_restraints 0
_refine_ls_restrained_S_all 0.927
_refine_ls_restrained_S_obs 0.936
_refine_ls_R_factor_all 0.0363
_refine_ls_R_factor_obs 0.0329
_refine_ls_shift/esd_max 0.020
_refine_ls_shift/esd_mean 0.004
_refine_ls_structure_factor_coef Fsqd
_refine_ls_weighting_details 'w=1/[\s^2^(Fo^2^)+(0.0677P)^2^+2.5560P] where P=(Fo^2^+2Fc^2^)/3'
_refine_ls_weighting_scheme calc
_refine_ls_wR_factor_all 0.0848
_refine_ls_wR_factor_obs 0.0813
_reflns_number_observed 1335
_reflns_number_total 2191
_reflns_observed_criterion >2sigma(I)
_cod_data_source_file g803456.txt
_cod_data_source_block 2
_cod_depositor_comments
;
The following automatic conversions were performed:

data item '_exptl_crystal_density_meas' value 'not measured' was
changed to '?' -- the value is perceived as not measured.

data item '_refine_ls_weighting_scheme' value 'calc
w=1/[\s^2^(Fo^2^)+(0.0677P)^2^+2.5560P] where P=(Fo^2^+2Fc^2^)/3' was
changed to 'calc'. A new data item '_refine_ls_weighting_details' was
created with the value set to
'w=1/[\s^2^(Fo^2^)+(0.0677P)^2^+2.5560P] where P=(Fo^2^+2Fc^2^)/3'.

Automatic conversion script
Id: cif_fix_values 6909 2019-04-08 15:41:33Z antanas 
;
_cod_original_sg_symbol_H-M C2/m
_cod_database_code 7702318

loop_
_symmetry_equiv_pos_as_xyz
'x, y, z'
'-x, y, -z'
'x+1/2, y+1/2, z'
'-x+1/2, y+1/2, -z'
'-x, -y, -z'
'x, -y, z'
'-x+1/2, -y+1/2, -z'
'x+1/2, -y+1/2, z'

loop_
_atom_site_aniso_label
_atom_site_aniso_U_11
_atom_site_aniso_U_22
_atom_site_aniso_U_33
_atom_site_aniso_U_23
_atom_site_aniso_U_13
_atom_site_aniso_U_12
Pt1 0.0343(2) 0.0422(2) 0.0431(2) 0.000 -0.00322(13) 0.000
Pd1 0.0342(3) 0.0347(3) 0.0451(4) 0.000 -0.0033(3) 0.000
S1 0.0383(8) 0.0552(10) 0.0538(10) 0.000 0.0014(7) 0.000
S2 0.0434(9) 0.0556(10) 0.0459(9) 0.000 -0.0034(7) 0.000
N1 0.044(3) 0.047(3) 0.058(4) 0.000 -0.005(3) 0.000
N2 0.054(4) 0.072(4) 0.060(4) 0.000 0.004(3) 0.000
N3 0.041(4) 0.101(7) 0.105(7) 0.000 -0.001(4) 0.000
N4 0.094(7) 0.119(8) 0.077(6) 0.000 -0.038(6) 0.000
C1 0.039(3) 0.041(3) 0.050(4) 0.000 -0.004(3) 0.000
C2 0.047 0.053 0.086 0.000 -0.025 0.000
C3 0.038(3) 0.053(4) 0.047(4) 0.000 -0.003(3) 0.000
C4 0.113 0.161 0.084 0.000 0.026 0.000
C5 0.037(3) 0.042(3) 0.065(5) 0.000 -0.001(3) 0.000
C6 0.048(4) 0.056(4) 0.069(5) 0.000 -0.005(4) 0.000
C7 0.044(4) 0.040(3) 0.055(4) 0.000 -0.012(3) 0.000
C8 0.055(5) 0.062(5) 0.069(6) 0.000 -0.014(4) 0.000

loop_
_atom_site_label
_atom_site_type_symbol
_atom_site_fract_x
_atom_site_fract_y
_atom_site_fract_z
_atom_site_U_iso_or_equiv
_atom_site_thermal_displace_type
_atom_site_occupancy
_atom_site_calc_flag
_atom_site_refinement_flags
Pt1 Pt 0.0000 0.0000 0.0000 0.04012(14) Uani 1 d S
Pd1 Pd 0.0000 0.5000 0.0000 0.0383(2) Uani 1 d S
S1 S -0.11060(9) 0.5000 0.0574(2) 0.0492(4) Uani 1 d S
S2 S -0.03289(9) 0.5000 -0.2466(2) 0.0486(4) Uani 1 d S
N1 N 0.1406(3) 0.0000 0.1715(8) 0.0499(15) Uani 1 d S
N2 N -0.0694(4) 0.0000 0.2911(9) 0.062(2) Uani 1 d S
N3 N -0.2822(4) 0.5000 -0.1279(11) 0.083(3) Uani 1 d S
N4 N -0.1863(5) 0.5000 -0.4913(11) 0.099(3) Uani 1 d S
C1 C 0.0891(3) 0.0000 0.1095(8) 0.0438(14) Uani 1 d S
C2 C 0.2065 0.0000 0.2468 0.064 Uani 1 d S
H2A H 0.2015 0.0000 0.3500 0.080 Uiso 1 d S
H2B H 0.2308 0.1185 0.2211 0.080 Uiso 1 d .
C3 C -0.0437(3) 0.0000 0.1856(8) 0.0460(15) Uani 1 d S
C4 C -0.1061 0.0000 0.4167 0.119 Uani 1 d S
H4A H -0.0745 0.0000 0.5008 0.080 Uiso 1 d S
H4B H -0.1339 0.1185 0.4184 0.080 Uiso 1 d .
C5 C -0.1518(4) 0.5000 -0.1159(9) 0.048(2) Uani 1 d S
C6 C -0.2241(4) 0.5000 -0.1197(10) 0.058(2) Uani 1 d S
C7 C -0.1204(4) 0.5000 -0.2402(9) 0.047(2) Uani 1 d S
C8 C -0.1582(5) 0.5000 -0.3797(11) 0.063(2) Uani 1 d S

loop_
_atom_type_symbol
_atom_type_description
_atom_type_scat_dispersion_real
_atom_type_scat_dispersion_imag
_atom_type_scat_source
C C 0.0033 0.0016 'International Tables Vol C Tables 4.2.6.8 and 6.1.1.4'
H H 0.0000 0.0000 'International Tables Vol C Tables 4.2.6.8 and 6.1.1.4'
N N 0.0061 0.0033 'International Tables Vol C Tables 4.2.6.8 and 6.1.1.4'
S S 0.1246 0.1234 'International Tables Vol C Tables 4.2.6.8 and 6.1.1.4'
Pd Pd -0.9988 1.0072 'International Tables Vol C Tables 4.2.6.8 and 6.1.1.4'
Pt Pt -1.7033 8.3905 'International Tables Vol C Tables 4.2.6.8 and 6.1.1.4'

loop_
_geom_angle_atom_site_label_1
_geom_angle_atom_site_label_2
_geom_angle_atom_site_label_3
_geom_angle
_geom_angle_site_symmetry_1
_geom_angle_site_symmetry_3
C1 Pt1 C1 180.0 . 5
C1 Pt1 C3 90.0(3) . 5
C1 Pt1 C3 90.0(3) 5 5
C1 Pt1 C3 90.0(3) . .
C1 Pt1 C3 90.0(3) 5 .
C3 Pt1 C3 180.0 5 .
S1 Pd1 S1 180.0 . 5_565
S1 Pd1 S2 90.75(7) . .
S1 Pd1 S2 89.25(7) 5_565 .
S1 Pd1 S2 89.25(7) . 5_565
S1 Pd1 S2 90.75(7) 5_565 5_565
S2 Pd1 S2 180.0 . 5_565
C5 S1 Pd1 101.0(3) . .
C7 S2 Pd1 100.5(3) . .
C1 N1 C2 178.7(8) . .
C3 N2 C4 175.8(8) . .
N1 C1 Pt1 179.5(7) . .
N2 C3 Pt1 179.2(7) . .
C7 C5 C6 120.6(8) . .
C7 C5 S1 123.9(6) . .
C6 C5 S1 115.5(7) . .
N3 C6 C5 177.7(11) . .
C5 C7 C8 120.6(8) . .
C5 C7 S2 123.8(6) . .
C8 C7 S2 115.6(7) . .
N4 C8 C7 178.1(12) . .

loop_
_geom_bond_atom_site_label_1
_geom_bond_atom_site_label_2
_geom_bond_distance
_geom_bond_site_symmetry_2
Pt1 C1 1.976(7) .
Pt1 C1 1.976(7) 5
Pt1 C3 1.963(8) 5
Pt1 C3 1.963(8) .
Pd1 S1 2.302(2) .
Pd1 S1 2.302(2) 5_565
Pd1 S2 2.305(2) .
Pd1 S2 2.305(2) 5_565
S1 C5 1.733(9) .
S2 C7 1.750(8) .
N1 C1 1.138(10) .
N1 C2 1.439(7) .
N2 C3 1.125(10) .
N2 C4 1.406(8) .
N3 C6 1.155(11) .
N4 C8 1.129(12) .
C5 C7 1.337(12) .
C5 C6 1.439(11) .
C7 C8 1.435(11) .
